data_1508869
loop_
_publ_author_name
'Gorbacheva, Evgenia O.'
'Tabolin, Andrey A.'
'Novikov, Roman A.'
'Khomutova, Yulia A.'
'Nelyubina, Yulia V.'
'Tomilov, Yury V.'
'Ioffe, Sema L.'

_publ_section_title
;
 Six-membered cyclic nitronates as 1,3-dipoles in formal [3 +
 3]-cycloaddition with donor-acceptor cyclopropanes. Synthesis of new type
 of bicyclic nitrosoacetals.
;
_journal_issue 2
_journal_name_full 'Organic letters'
_journal_page_first 350
_journal_page_last 353
_journal_paper_doi 10.1021/ol303292c
_journal_volume 15
_journal_year 2013
_chemical_formula_moiety 'C29 H29 N O6'
_chemical_formula_sum 'C29 H29 N O6'
_chemical_formula_weight 487.53
_chemical_name_systematic
; 
 ? 
;
_space_group_IT_number 2
_symmetry_cell_setting triclinic
_symmetry_space_group_name_Hall '-P 1'
_symmetry_space_group_name_H-M 'P -1'
_atom_sites_solution_hydrogens geom
_atom_sites_solution_primary direct
_atom_sites_solution_secondary difmap
_audit_creation_method SHELXL-97
_cell_angle_alpha 78.6450(10)
_cell_angle_beta 73.5690(10)
_cell_angle_gamma 86.8200(10)
_cell_formula_units_Z 4
_cell_length_a 11.3123(5)
_cell_length_b 13.5731(7)
_cell_length_c 16.6509(8)
_cell_measurement_reflns_used 5224
_cell_measurement_temperature 100(2)
_cell_measurement_theta_max 30
_cell_measurement_theta_min 3
_cell_volume 2404.2(2)
_computing_cell_refinement 'APEX2 (Bruker, 2005)'
_computing_data_collection 'APEX2 (Bruker, 2005)'
_computing_data_reduction 'APEX2 (Bruker, 2005)'
_computing_molecular_graphics 'SHELXTL ver. 5.1 (Sheldrick, 1998b)'
_computing_publication_material 'SHELXTL ver. 5.1 (Sheldrick, 1998b)'
_computing_structure_refinement 'SHELXTL ver. 5.1 (Sheldrick, 1998b)'
_computing_structure_solution 'SHELXTL ver. 5.1 (Sheldrick, 1998b)'
_diffrn_ambient_temperature 100(2)
_diffrn_measured_fraction_theta_full 0.999
_diffrn_measured_fraction_theta_max 0.999
_diffrn_measurement_device_type 'Bruker SMART APEX2 DUO CCD area detector'
_diffrn_measurement_method 'phi and omega scans'
_diffrn_radiation_monochromator graphite
_diffrn_radiation_source 'fine-focus sealed tube'
_diffrn_radiation_type MoK\a
_diffrn_radiation_wavelength 0.71073
_diffrn_reflns_av_R_equivalents 0.0320
_diffrn_reflns_av_sigmaI/netI 0.0415
_diffrn_reflns_limit_h_max 15
_diffrn_reflns_limit_h_min -15
_diffrn_reflns_limit_k_max 18
_diffrn_reflns_limit_k_min -18
_diffrn_reflns_limit_l_max 22
_diffrn_reflns_limit_l_min -22
_diffrn_reflns_number 29626
_diffrn_reflns_theta_full 29.00
_diffrn_reflns_theta_max 29.00
_diffrn_reflns_theta_min 1.30
_exptl_absorpt_coefficient_mu 0.094
_exptl_absorpt_correction_T_max 0.984
_exptl_absorpt_correction_T_min 0.978
_exptl_absorpt_correction_type multi-scan
_exptl_absorpt_process_details 'APEX2 (Bruker, 2005)'
_exptl_crystal_colour colorless
_exptl_crystal_density_diffrn 1.347
_exptl_crystal_density_method 'not measured'
_exptl_crystal_description prism
_exptl_crystal_F_000 1032
_exptl_crystal_size_max 0.25
_exptl_crystal_size_mid 0.20
_exptl_crystal_size_min 0.20
_refine_diff_density_max 0.392
_refine_diff_density_min -0.313
_refine_diff_density_rms 0.058
_refine_ls_extinction_method none
_refine_ls_goodness_of_fit_ref 0.996
_refine_ls_hydrogen_treatment constr
_refine_ls_matrix_type full
_refine_ls_number_parameters 653
_refine_ls_number_reflns 12784
_refine_ls_number_restraints 0
_refine_ls_restrained_S_all 0.996
_refine_ls_R_factor_all 0.0614
_refine_ls_R_factor_gt 0.0433
_refine_ls_shift/su_max 0.001
_refine_ls_shift/su_mean 0.000
_refine_ls_structure_factor_coef Fsqd
_refine_ls_weighting_details 'calc w=1/[\s^2^(Fo^2^)+(0.0585P)^2^+0.6490P] where P=(Fo^2^+2Fc^2^)/3'
_refine_ls_weighting_scheme calc
_refine_ls_wR_factor_gt 0.1054
_refine_ls_wR_factor_ref 0.1191
_reflns_number_gt 9710
_reflns_number_total 12784
_reflns_threshold_expression I>2/s(I)
_cod_data_source_file ol303292c_si_004.cif
_cod_data_source_block GEO124-F3
_cod_depositor_comments
;
The following automatic conversions were performed:

'_symmetry_cell_setting' value 'Triclinic' changed to 'triclinic'
according to /home/saulius/struct/CIF-dictionaries/cif_core.dic
dictionary named 'cif_core.dic' version 2.4.2 from 2011-04-26.

Automatic conversion script
Id: cif_fix_values 1891 2012-01-12 08:04:46Z andrius 
;
_cod_database_code 1508869
_shelx_f_squared_multiplier 1.000

loop_
_symmetry_equiv_pos_as_xyz
'x, y, z'
'-x, -y, -z'

loop_
_atom_site_label
_atom_site_type_symbol
_atom_site_fract_x
_atom_site_fract_y
_atom_site_fract_z
_atom_site_U_iso_or_equiv
_atom_site_adp_type
_atom_site_occupancy
_atom_site_symmetry_multiplicity
_atom_site_calc_flag
_atom_site_refinement_flags
N1 N 0.34516(9) 0.32042(8) 0.89606(6) 0.0129(2) Uani 1 1 d .
O1 O 0.22617(8) 0.35127(6) 0.89325(6) 0.01484(18) Uani 1 1 d .
O2 O 0.34393(8) 0.31181(7) 0.98606(5) 0.01368(18) Uani 1 1 d .
O3 O 0.68592(8) 0.31791(7) 0.80368(6) 0.0188(2) Uani 1 1 d .
O4 O 0.54610(8) 0.30818(7) 0.73287(6) 0.01643(19) Uani 1 1 d .
O5 O 0.59933(10) 0.03820(7) 0.89989(6) 0.0252(2) Uani 1 1 d .
O6 O 0.54545(9) 0.08903(7) 0.77840(6) 0.0187(2) Uani 1 1 d .
C1 C 0.12957(11) 0.27329(9) 0.92175(8) 0.0137(2) Uani 1 1 d .
H1A H 0.1192 0.2508 0.8704 0.016 Uiso 1 1 calc R
C2 C 0.16363(11) 0.18274(9) 0.98053(8) 0.0143(2) Uani 1 1 d .
H2A H 0.0970 0.1321 0.9981 0.017 Uiso 1 1 calc R
H2B H 0.1716 0.2036 1.0325 0.017 Uiso 1 1 calc R
C3 C 0.28678(11) 0.13477(9) 0.93612(8) 0.0125(2) Uani 1 1 d .
H3A H 0.3266 0.1019 0.9811 0.015 Uiso 1 1 calc R
C4 C 0.37385(11) 0.21869(9) 0.87530(8) 0.0122(2) Uani 1 1 d .
H4A H 0.3668 0.2212 0.8164 0.015 Uiso 1 1 calc R
C5 C 0.47179(11) 0.31165(9) 0.98469(8) 0.0129(2) Uani 1 1 d .
H5A H 0.5135 0.3706 0.9417 0.016 Uiso 1 1 calc R
C6 C 0.53227(11) 0.21546(9) 0.95794(8) 0.0136(2) Uani 1 1 d .
H6A H 0.4963 0.1567 1.0023 0.016 Uiso 1 1 calc R
H6B H 0.6217 0.2172 0.9523 0.016 Uiso 1 1 calc R
C7 C 0.51238(11) 0.20478(9) 0.87229(8) 0.0121(2) Uani 1 1 d .
C8 C 0.01246(11) 0.32512(9) 0.96240(8) 0.0143(2) Uani 1 1 d .
C9 C -0.08304(12) 0.33865(9) 0.92425(8) 0.0161(2) Uani 1 1 d .
H9A H -0.0739 0.3167 0.8721 0.019 Uiso 1 1 calc R
C10 C -0.19279(12) 0.38453(10) 0.96233(9) 0.0192(3) Uani 1 1 d .
H10A H -0.2582 0.3931 0.9363 0.023 Uiso 1 1 calc R
C11 C -0.20619(12) 0.41757(10) 1.03814(9) 0.0208(3) Uani 1 1 d .
H11A H -0.2808 0.4486 1.0641 0.025 Uiso 1 1 calc R
C12 C -0.11032(13) 0.40510(11) 1.07583(9) 0.0216(3) Uani 1 1 d .
H12A H -0.1192 0.4281 1.1275 0.026 Uiso 1 1 calc R
C13 C -0.00091(12) 0.35901(10) 1.03837(9) 0.0188(3) Uani 1 1 d .
H13A H 0.0645 0.3507 1.0645 0.023 Uiso 1 1 calc R
C14 C 0.25959(11) 0.05382(9) 0.89218(8) 0.0131(2) Uani 1 1 d .
C15 C 0.24131(12) -0.04470(10) 0.93859(8) 0.0169(3) Uani 1 1 d .
H15A H 0.2549 -0.0602 0.9934 0.020 Uiso 1 1 calc R
C16 C 0.20340(12) -0.12038(10) 0.90559(9) 0.0199(3) Uani 1 1 d .
H16A H 0.1904 -0.1866 0.9383 0.024 Uiso 1 1 calc R
C17 C 0.18461(12) -0.09911(10) 0.82518(9) 0.0201(3) Uani 1 1 d .
H17A H 0.1584 -0.1505 0.8027 0.024 Uiso 1 1 calc R
C18 C 0.20442(12) -0.00231(10) 0.77782(8) 0.0180(3) Uani 1 1 d .
H18A H 0.1929 0.0124 0.7224 0.022 Uiso 1 1 calc R
C19 C 0.24114(12) 0.07344(10) 0.81110(8) 0.0157(2) Uani 1 1 d .
H19A H 0.2539 0.1395 0.7781 0.019 Uiso 1 1 calc R
C20 C 0.47233(11) 0.32590(9) 1.07253(8) 0.0137(2) Uani 1 1 d .
C21 C 0.41899(12) 0.41361(10) 1.09945(8) 0.0168(3) Uani 1 1 d .
H21A H 0.3841 0.4614 1.0627 0.020 Uiso 1 1 calc R
C22 C 0.41651(12) 0.43148(10) 1.17916(9) 0.0196(3) Uani 1 1 d .
H22A H 0.3803 0.4914 1.1967 0.024 Uiso 1 1 calc R
C23 C 0.46700(13) 0.36166(11) 1.23334(9) 0.0206(3) Uani 1 1 d .
H23A H 0.4649 0.3735 1.2881 0.025 Uiso 1 1 calc R
C24 C 0.52044(13) 0.27462(10) 1.20718(9) 0.0204(3) Uani 1 1 d .
H24A H 0.5553 0.2269 1.2440 0.025 Uiso 1 1 calc R
C25 C 0.52296(12) 0.25706(10) 1.12689(8) 0.0175(3) Uani 1 1 d .
H25A H 0.5597 0.1974 1.1093 0.021 Uiso 1 1 calc R
C26 C 0.59173(11) 0.28375(9) 0.79988(8) 0.0133(2) Uani 1 1 d .
C27 C 0.61949(13) 0.37817(10) 0.66107(8) 0.0197(3) Uani 1 1 d .
H27A H 0.5759 0.3950 0.6170 0.030 Uiso 1 1 calc R
H27B H 0.6990 0.3474 0.6377 0.030 Uiso 1 1 calc R
H27C H 0.6332 0.4395 0.6800 0.030 Uiso 1 1 calc R
C28 C 0.55767(11) 0.10034(9) 0.85337(8) 0.0145(2) Uani 1 1 d .
C29 C 0.58573(17) -0.00682(11) 0.75396(10) 0.0311(4) Uani 1 1 d .
H29A H 0.5576 -0.0134 0.7047 0.047 Uiso 1 1 calc R
H29B H 0.5509 -0.0614 0.8017 0.047 Uiso 1 1 calc R
H29C H 0.6759 -0.0104 0.7389 0.047 Uiso 1 1 calc R
N1A N 0.18546(9) 0.18651(8) 0.59914(6) 0.0129(2) Uani 1 1 d .
O1A O 0.30300(8) 0.16033(7) 0.60727(6) 0.01469(18) Uani 1 1 d .
O2A O 0.19588(8) 0.19274(7) 0.50802(5) 0.01417(18) Uani 1 1 d .
O3A O -0.09056(9) 0.45780(7) 0.59361(6) 0.0194(2) Uani 1 1 d .
O4A O -0.01931(9) 0.41398(7) 0.70885(6) 0.01728(19) Uani 1 1 d .
O5A O -0.15635(9) 0.17955(7) 0.67826(6) 0.0217(2) Uani 1 1 d .
O6A O -0.02605(8) 0.19284(7) 0.75556(6) 0.01719(19) Uani 1 1 d .
C1A C 0.40100(11) 0.23729(9) 0.57232(8) 0.0145(2) Uani 1 1 d .
H1AA H 0.4201 0.2595 0.6211 0.017 Uiso 1 1 calc R
C2A C 0.36387(11) 0.32925(9) 0.51606(8) 0.0148(2) Uani 1 1 d .
H2AA H 0.3610 0.3108 0.4620 0.018 Uiso 1 1 calc R
H2AB H 0.4276 0.3818 0.5020 0.018 Uiso 1 1 calc R
C3A C 0.23658(11) 0.37331(9) 0.55840(8) 0.0129(2) Uani 1 1 d .
H3AA H 0.1983 0.4030 0.5118 0.015 Uiso 1 1 calc R
C4A C 0.15049(11) 0.28772(9) 0.61820(8) 0.0122(2) Uani 1 1 d .
H4AA H 0.1526 0.2871 0.6779 0.015 Uiso 1 1 calc R
C5A C 0.07151(11) 0.19089(9) 0.50220(8) 0.0139(2) Uani 1 1 d .
H5AA H 0.0285 0.1301 0.5416 0.017 Uiso 1 1 calc R
C6A C 0.00282(11) 0.28533(9) 0.52845(8) 0.0141(2) Uani 1 1 d .
H6AA H -0.0852 0.2803 0.5310 0.017 Uiso 1 1 calc R
H6AB H 0.0379 0.3452 0.4853 0.017 Uiso 1 1 calc R
C7A C 0.01382(11) 0.29730(9) 0.61631(8) 0.0126(2) Uani 1 1 d .
C8A C 0.51155(11) 0.18120(9) 0.52769(8) 0.0155(2) Uani 1 1 d .
C9A C 0.60921(12) 0.15762(10) 0.56304(8) 0.0176(3) Uani 1 1 d .
H9AA H 0.6099 0.1819 0.6127 0.021 Uiso 1 1 calc R
C10A C 0.70658(12) 0.09832(10) 0.52607(9) 0.0203(3) Uani 1 1 d .
H10B H 0.7734 0.0825 0.5504 0.024 Uiso 1 1 calc R
C11A C 0.70532(12) 0.06260(10) 0.45370(9) 0.0209(3) Uani 1 1 d .
H11B H 0.7708 0.0215 0.4289 0.025 Uiso 1 1 calc R
C12A C 0.60838(13) 0.08685(11) 0.41760(9) 0.0212(3) Uani 1 1 d .
H12B H 0.6083 0.0631 0.3676 0.025 Uiso 1 1 calc R
C13A C 0.51135(12) 0.14575(10) 0.45441(9) 0.0192(3) Uani 1 1 d .
H13B H 0.4449 0.1619 0.4297 0.023 Uiso 1 1 calc R
C14A C 0.24965(11) 0.45716(9) 0.60384(8) 0.0134(2) Uani 1 1 d .
C15A C 0.22793(12) 0.55634(9) 0.56865(8) 0.0166(3) Uani 1 1 d .
H15B H 0.2029 0.5700 0.5177 0.020 Uiso 1 1 calc R
C16A C 0.24236(13) 0.63555(10) 0.60710(9) 0.0209(3) Uani 1 1 d .
H16B H 0.2274 0.7026 0.5822 0.025 Uiso 1 1 calc R
C17A C 0.27857(13) 0.61660(10) 0.68172(9) 0.0217(3) Uani 1 1 d .
H17B H 0.2884 0.6705 0.7081 0.026 Uiso 1 1 calc R
C18A C 0.30043(12) 0.51807(10) 0.71760(9) 0.0191(3) Uani 1 1 d .
H18B H 0.3254 0.5047 0.7686 0.023 Uiso 1 1 calc R
C19A C 0.28590(12) 0.43919(10) 0.67913(8) 0.0161(2) Uani 1 1 d .
H19B H 0.3008 0.3722 0.7043 0.019 Uiso 1 1 calc R
C20A C 0.08333(11) 0.18158(9) 0.41130(8) 0.0148(2) Uani 1 1 d .
C21A C 0.15861(13) 0.24673(10) 0.34273(9) 0.0214(3) Uani 1 1 d .
H21B H 0.2014 0.2992 0.3529 0.026 Uiso 1 1 calc R
C22A C 0.17137(14) 0.23529(11) 0.25947(9) 0.0252(3) Uani 1 1 d .
H22B H 0.2234 0.2795 0.2131 0.030 Uiso 1 1 calc R
C23A C 0.10834(14) 0.15949(12) 0.24404(9) 0.0256(3) Uani 1 1 d .
H23B H 0.1161 0.1524 0.1871 0.031 Uiso 1 1 calc R
C24A C 0.03410(14) 0.09411(12) 0.31175(9) 0.0255(3) Uani 1 1 d .
H24B H -0.0087 0.0418 0.3014 0.031 Uiso 1 1 calc R
C25A C 0.02214(12) 0.10507(10) 0.39507(9) 0.0195(3) Uani 1 1 d .
H25B H -0.0284 0.0597 0.4413 0.023 Uiso 1 1 calc R
C26A C -0.03881(11) 0.39951(9) 0.63668(8) 0.0137(2) Uani 1 1 d .
C27A C -0.05927(13) 0.51022(10) 0.73268(9) 0.0215(3) Uani 1 1 d .
H27D H -0.0356 0.5154 0.7840 0.032 Uiso 1 1 calc R
H27F H -0.1490 0.5157 0.7443 0.032 Uiso 1 1 calc R
H27G H -0.0201 0.5645 0.6859 0.032 Uiso 1 1 calc R
C28A C -0.06654(11) 0.21572(9) 0.68613(8) 0.0144(2) Uani 1 1 d .
C29A C -0.09972(13) 0.12051(10) 0.82510(9) 0.0212(3) Uani 1 1 d .
H29G H -0.0554 0.0996 0.8684 0.032 Uiso 1 1 calc R
H29D H -0.1152 0.0618 0.8035 0.032 Uiso 1 1 calc R
H29E H -0.1784 0.1513 0.8505 0.032 Uiso 1 1 calc R

loop_
_atom_site_aniso_label
_atom_site_aniso_U_11
_atom_site_aniso_U_22
_atom_site_aniso_U_33
_atom_site_aniso_U_23
_atom_site_aniso_U_13
_atom_site_aniso_U_12
N1 0.0119(5) 0.0149(5) 0.0126(5) -0.0030(4) -0.0049(4) 0.0023(4)
O1 0.0111(4) 0.0132(4) 0.0194(5) 0.0003(3) -0.0054(3) 0.0008(3)
O2 0.0128(4) 0.0172(4) 0.0120(4) -0.0043(3) -0.0042(3) 0.0013(3)
O3 0.0152(4) 0.0220(5) 0.0192(5) -0.0040(4) -0.0039(4) -0.0041(4)
O4 0.0154(4) 0.0182(5) 0.0134(4) 0.0017(3) -0.0026(3) -0.0039(3)
O5 0.0383(6) 0.0174(5) 0.0225(5) -0.0056(4) -0.0133(4) 0.0096(4)
O6 0.0254(5) 0.0152(4) 0.0170(5) -0.0071(4) -0.0060(4) 0.0021(4)
C1 0.0120(5) 0.0157(6) 0.0138(6) -0.0041(5) -0.0032(4) -0.0010(4)
C2 0.0138(6) 0.0143(6) 0.0134(6) -0.0026(5) -0.0013(4) -0.0006(4)
C3 0.0127(5) 0.0128(6) 0.0115(6) -0.0013(4) -0.0031(4) 0.0001(4)
C4 0.0114(5) 0.0127(6) 0.0125(6) -0.0027(4) -0.0032(4) 0.0001(4)
C5 0.0121(5) 0.0127(6) 0.0144(6) -0.0032(4) -0.0041(4) 0.0004(4)
C6 0.0142(6) 0.0142(6) 0.0136(6) -0.0037(5) -0.0055(4) 0.0017(4)
C7 0.0115(5) 0.0118(5) 0.0127(6) -0.0030(4) -0.0026(4) 0.0001(4)
C8 0.0127(6) 0.0131(6) 0.0159(6) -0.0018(5) -0.0028(5) -0.0004(4)
C9 0.0174(6) 0.0142(6) 0.0168(6) -0.0028(5) -0.0048(5) -0.0003(5)
C10 0.0153(6) 0.0173(6) 0.0257(7) -0.0030(5) -0.0076(5) 0.0013(5)
C11 0.0150(6) 0.0186(7) 0.0256(7) -0.0049(5) -0.0009(5) 0.0028(5)
C12 0.0223(7) 0.0230(7) 0.0191(7) -0.0087(5) -0.0023(5) 0.0017(5)
C13 0.0172(6) 0.0215(7) 0.0195(7) -0.0073(5) -0.0058(5) 0.0017(5)
C14 0.0096(5) 0.0138(6) 0.0150(6) -0.0033(5) -0.0022(4) 0.0011(4)
C15 0.0170(6) 0.0157(6) 0.0167(6) 0.0001(5) -0.0049(5) 0.0002(5)
C16 0.0205(6) 0.0133(6) 0.0247(7) -0.0012(5) -0.0055(5) -0.0013(5)
C17 0.0195(6) 0.0166(6) 0.0257(7) -0.0077(5) -0.0059(5) -0.0022(5)
C18 0.0182(6) 0.0201(6) 0.0169(6) -0.0045(5) -0.0062(5) -0.0014(5)
C19 0.0176(6) 0.0138(6) 0.0156(6) -0.0015(5) -0.0049(5) -0.0006(5)
C20 0.0127(6) 0.0140(6) 0.0144(6) -0.0037(5) -0.0027(4) -0.0023(4)
C21 0.0185(6) 0.0150(6) 0.0175(6) -0.0040(5) -0.0053(5) 0.0002(5)
C22 0.0208(6) 0.0180(6) 0.0209(7) -0.0093(5) -0.0031(5) -0.0013(5)
C23 0.0227(7) 0.0258(7) 0.0152(6) -0.0073(5) -0.0048(5) -0.0055(5)
C24 0.0243(7) 0.0215(7) 0.0172(6) -0.0022(5) -0.0095(5) -0.0007(5)
C25 0.0186(6) 0.0161(6) 0.0186(6) -0.0047(5) -0.0058(5) 0.0011(5)
C26 0.0129(6) 0.0120(6) 0.0145(6) -0.0046(4) -0.0021(4) 0.0018(4)
C27 0.0205(6) 0.0211(7) 0.0144(6) 0.0009(5) -0.0019(5) -0.0055(5)
C28 0.0135(6) 0.0147(6) 0.0146(6) -0.0036(5) -0.0022(5) -0.0006(4)
C29 0.0566(11) 0.0152(7) 0.0218(7) -0.0092(6) -0.0087(7) 0.0039(7)
N1A 0.0131(5) 0.0140(5) 0.0120(5) -0.0030(4) -0.0044(4) 0.0033(4)
O1A 0.0115(4) 0.0146(4) 0.0168(4) -0.0001(3) -0.0043(3) 0.0019(3)
O2A 0.0139(4) 0.0177(4) 0.0115(4) -0.0043(3) -0.0037(3) 0.0017(3)
O3A 0.0209(5) 0.0161(5) 0.0222(5) -0.0034(4) -0.0088(4) 0.0046(4)
O4A 0.0213(5) 0.0146(4) 0.0176(5) -0.0071(4) -0.0058(4) 0.0030(4)
O5A 0.0194(5) 0.0235(5) 0.0220(5) -0.0042(4) -0.0044(4) -0.0064(4)
O6A 0.0162(4) 0.0182(5) 0.0146(4) 0.0011(4) -0.0024(3) -0.0024(3)
C1A 0.0124(6) 0.0168(6) 0.0144(6) -0.0051(5) -0.0027(4) 0.0006(4)
C2A 0.0136(6) 0.0143(6) 0.0144(6) -0.0023(5) -0.0008(5) -0.0007(4)
C3A 0.0138(6) 0.0125(6) 0.0117(6) -0.0014(4) -0.0033(4) 0.0010(4)
C4A 0.0127(5) 0.0116(5) 0.0123(6) -0.0027(4) -0.0036(4) 0.0013(4)
C5A 0.0138(6) 0.0137(6) 0.0149(6) -0.0036(5) -0.0043(5) -0.0009(4)
C6A 0.0151(6) 0.0146(6) 0.0132(6) -0.0028(5) -0.0050(5) 0.0007(4)
C7A 0.0126(5) 0.0129(6) 0.0122(6) -0.0031(4) -0.0031(4) 0.0010(4)
C8A 0.0139(6) 0.0149(6) 0.0166(6) -0.0036(5) -0.0026(5) 0.0010(5)
C9A 0.0171(6) 0.0181(6) 0.0183(6) -0.0049(5) -0.0051(5) 0.0007(5)
C10A 0.0163(6) 0.0219(7) 0.0233(7) -0.0051(5) -0.0067(5) 0.0041(5)
C11A 0.0168(6) 0.0199(7) 0.0253(7) -0.0083(5) -0.0023(5) 0.0033(5)
C12A 0.0204(7) 0.0250(7) 0.0197(7) -0.0104(6) -0.0039(5) 0.0015(5)
C13A 0.0161(6) 0.0234(7) 0.0205(7) -0.0075(5) -0.0069(5) 0.0025(5)
C14A 0.0117(5) 0.0135(6) 0.0141(6) -0.0022(5) -0.0022(4) -0.0008(4)
C15A 0.0186(6) 0.0150(6) 0.0156(6) -0.0007(5) -0.0054(5) -0.0004(5)
C16A 0.0259(7) 0.0115(6) 0.0239(7) -0.0009(5) -0.0063(6) -0.0012(5)
C17A 0.0249(7) 0.0173(6) 0.0240(7) -0.0066(5) -0.0061(5) -0.0050(5)
C18A 0.0210(6) 0.0202(7) 0.0174(6) -0.0041(5) -0.0064(5) -0.0028(5)
C19A 0.0174(6) 0.0141(6) 0.0172(6) -0.0020(5) -0.0060(5) -0.0002(5)
C20A 0.0151(6) 0.0170(6) 0.0134(6) -0.0045(5) -0.0047(5) 0.0023(5)
C21A 0.0260(7) 0.0200(7) 0.0180(7) -0.0040(5) -0.0043(5) -0.0061(5)
C22A 0.0298(8) 0.0271(8) 0.0157(7) -0.0009(5) -0.0029(6) -0.0045(6)
C23A 0.0304(8) 0.0343(8) 0.0148(7) -0.0094(6) -0.0071(6) -0.0006(6)
C24A 0.0265(7) 0.0310(8) 0.0227(7) -0.0107(6) -0.0076(6) -0.0077(6)
C25A 0.0182(6) 0.0233(7) 0.0176(6) -0.0055(5) -0.0042(5) -0.0034(5)
C26A 0.0110(5) 0.0134(6) 0.0155(6) -0.0035(5) -0.0010(4) -0.0013(4)
C27A 0.0264(7) 0.0163(6) 0.0228(7) -0.0100(5) -0.0046(5) 0.0027(5)
C28A 0.0139(6) 0.0126(6) 0.0158(6) -0.0047(5) -0.0017(5) 0.0021(4)
C29A 0.0228(7) 0.0189(7) 0.0166(6) 0.0021(5) 0.0001(5) -0.0035(5)

loop_
_atom_type_symbol
_atom_type_description
_atom_type_scat_dispersion_real
_atom_type_scat_dispersion_imag
_atom_type_scat_source
C C 0.0033 0.0016 'International Tables Vol C Tables 4.2.6.8 and 6.1.1.4'
H H 0.0000 0.0000 'International Tables Vol C Tables 4.2.6.8 and 6.1.1.4'
N N 0.0061 0.0033 'International Tables Vol C Tables 4.2.6.8 and 6.1.1.4'
O O 0.0106 0.0060 'International Tables Vol C Tables 4.2.6.8 and 6.1.1.4'

loop_
_geom_angle_atom_site_label_1
_geom_angle_atom_site_label_2
_geom_angle_atom_site_label_3
_geom_angle
O1 N1 O2 105.10(8)
O1 N1 C4 111.96(9)
O2 N1 C4 106.49(9)
N1 O1 C1 117.17(9)
C5 O2 N1 104.99(8)
C26 O4 C27 115.54(10)
C28 O6 C29 115.68(11)
O1 C1 C8 105.53(9)
O1 C1 C2 111.66(10)
C8 C1 C2 113.87(10)
O1 C1 H1A 108.5
C8 C1 H1A 108.5
C2 C1 H1A 108.5
C1 C2 C3 111.45(10)
C1 C2 H2A 109.3
C3 C2 H2A 109.3
C1 C2 H2B 109.3
C3 C2 H2B 109.3
H2A C2 H2B 108.0
C14 C3 C4 113.85(10)
C14 C3 C2 109.34(10)
C4 C3 C2 109.17(10)
C14 C3 H3A 108.1
C4 C3 H3A 108.1
C2 C3 H3A 108.1
N1 C4 C3 114.38(10)
N1 C4 C7 103.31(9)
C3 C4 C7 115.34(10)
N1 C4 H4A 107.8
C3 C4 H4A 107.8
C7 C4 H4A 107.8
O2 C5 C20 105.63(9)
O2 C5 C6 109.05(9)
C20 C5 C6 115.74(10)
O2 C5 H5A 108.7
C20 C5 H5A 108.7
C6 C5 H5A 108.7
C5 C6 C7 110.24(10)
C5 C6 H6A 109.6
C7 C6 H6A 109.6
C5 C6 H6B 109.6
C7 C6 H6B 109.6
H6A C6 H6B 108.1
C6 C7 C28 109.02(10)
C6 C7 C26 109.35(10)
C28 C7 C26 107.19(9)
C6 C7 C4 110.48(9)
C28 C7 C4 110.42(10)
C26 C7 C4 110.31(10)
C9 C8 C13 119.58(11)
C9 C8 C1 119.81(11)
C13 C8 C1 120.60(11)
C8 C9 C10 120.25(12)
C8 C9 H9A 119.9
C10 C9 H9A 119.9
C11 C10 C9 120.07(12)
C11 C10 H10A 120.0
C9 C10 H10A 120.0
C12 C11 C10 119.74(12)
C12 C11 H11A 120.1
C10 C11 H11A 120.1
C11 C12 C13 120.45(13)
C11 C12 H12A 119.8
C13 C12 H12A 119.8
C12 C13 C8 119.90(12)
C12 C13 H13A 120.0
C8 C13 H13A 120.0
C19 C14 C15 117.88(11)
C19 C14 C3 123.79(11)
C15 C14 C3 118.08(11)
C16 C15 C14 121.07(12)
C16 C15 H15A 119.5
C14 C15 H15A 119.5
C17 C16 C15 120.12(12)
C17 C16 H16A 119.9
C15 C16 H16A 119.9
C18 C17 C16 119.49(12)
C18 C17 H17A 120.3
C16 C17 H17A 120.3
C17 C18 C19 120.37(12)
C17 C18 H18A 119.8
C19 C18 H18A 119.8
C18 C19 C14 121.05(12)
C18 C19 H19A 119.5
C14 C19 H19A 119.5
C25 C20 C21 118.82(12)
C25 C20 C5 123.43(11)
C21 C20 C5 117.76(11)
C22 C21 C20 120.74(12)
C22 C21 H21A 119.6
C20 C21 H21A 119.6
C21 C22 C23 119.95(12)
C21 C22 H22A 120.0
C23 C22 H22A 120.0
C24 C23 C22 119.77(12)
C24 C23 H23A 120.1
C22 C23 H23A 120.1
C23 C24 C25 120.08(13)
C23 C24 H24A 120.0
C25 C24 H24A 120.0
C20 C25 C24 120.64(12)
C20 C25 H25A 119.7
C24 C25 H25A 119.7
O3 C26 O4 124.09(12)
O3 C26 C7 123.06(11)
O4 C26 C7 112.84(10)
O4 C27 H27A 109.5
O4 C27 H27B 109.5
H27A C27 H27B 109.5
O4 C27 H27C 109.5
H27A C27 H27C 109.5
H27B C27 H27C 109.5
O5 C28 O6 124.83(12)
O5 C28 C7 124.18(12)
O6 C28 C7 110.99(10)
O6 C29 H29A 109.5
O6 C29 H29B 109.5
H29A C29 H29B 109.5
O6 C29 H29C 109.5
H29A C29 H29C 109.5
H29B C29 H29C 109.5
O1A N1A O2A 105.02(8)
O1A N1A C4A 111.16(9)
O2A N1A C4A 106.80(9)
N1A O1A C1A 118.14(9)
C5A O2A N1A 105.84(8)
C26A O4A C27A 115.73(10)
C28A O6A C29A 115.56(10)
O1A C1A C8A 104.10(9)
O1A C1A C2A 112.91(10)
C8A C1A C2A 114.66(10)
O1A C1A H1AA 108.3
C8A C1A H1AA 108.3
C2A C1A H1AA 108.3
C1A C2A C3A 113.32(10)
C1A C2A H2AA 108.9
C3A C2A H2AA 108.9
C1A C2A H2AB 108.9
C3A C2A H2AB 108.9
H2AA C2A H2AB 107.7
C14A C3A C4A 112.43(10)
C14A C3A C2A 111.92(10)
C4A C3A C2A 109.98(10)
C14A C3A H3AA 107.4
C4A C3A H3AA 107.4
C2A C3A H3AA 107.4
N1A C4A C3A 114.33(10)
N1A C4A C7A 103.20(9)
C3A C4A C7A 115.07(10)
N1A C4A H4AA 108.0
C3A C4A H4AA 108.0
C7A C4A H4AA 108.0
O2A C5A C20A 105.47(9)
O2A C5A C6A 109.58(10)
C20A C5A C6A 114.34(10)
O2A C5A H5AA 109.1
C20A C5A H5AA 109.1
C6A C5A H5AA 109.1
C5A C6A C7A 110.51(10)
C5A C6A H6AA 109.5
C7A C6A H6AA 109.5
C5A C6A H6AB 109.5
C7A C6A H6AB 109.5
H6AA C6A H6AB 108.1
C26A C7A C6A 110.38(10)
C26A C7A C28A 106.35(9)
C6A C7A C28A 108.87(10)
C26A C7A C4A 110.15(10)
C6A C7A C4A 110.39(9)
C28A C7A C4A 110.63(10)
C9A C8A C13A 119.57(12)
C9A C8A C1A 120.15(11)
C13A C8A C1A 120.07(11)
C8A C9A C10A 120.35(12)
C8A C9A H9AA 119.8
C10A C9A H9AA 119.8
C11A C10A C9A 119.80(13)
C11A C10A H10B 120.1
C9A C10A H10B 120.1
C10A C11A C12A 120.05(12)
C10A C11A H11B 120.0
C12A C11A H11B 120.0
C11A C12A C13A 120.20(12)
C11A C12A H12B 119.9
C13A C12A H12B 119.9
C12A C13A C8A 120.02(12)
C12A C13A H13B 120.0
C8A C13A H13B 120.0
C15A C14A C19A 118.23(11)
C15A C14A C3A 119.34(11)
C19A C14A C3A 122.41(11)
C16A C15A C14A 121.05(12)
C16A C15A H15B 119.5
C14A C15A H15B 119.5
C17A C16A C15A 120.08(12)
C17A C16A H16B 120.0
C15A C16A H16B 120.0
C16A C17A C18A 119.51(12)
C16A C17A H17B 120.2
C18A C17A H17B 120.2
C19A C18A C17A 120.29(13)
C19A C18A H18B 119.9
C17A C18A H18B 119.9
C18A C19A C14A 120.84(12)
C18A C19A H19B 119.6
C14A C19A H19B 119.6
C25A C20A C21A 118.94(12)
C25A C20A C5A 119.95(11)
C21A C20A C5A 121.07(11)
C22A C21A C20A 120.37(13)
C22A C21A H21B 119.8
C20A C21A H21B 119.8
C23A C22A C21A 120.15(13)
C23A C22A H22B 119.9
C21A C22A H22B 119.9
C24A C23A C22A 119.84(13)
C24A C23A H23B 120.1
C22A C23A H23B 120.1
C23A C24A C25A 119.99(13)
C23A C24A H24B 120.0
C25A C24A H24B 120.0
C20A C25A C24A 120.70(13)
C20A C25A H25B 119.6
C24A C25A H25B 119.6
O3A C26A O4A 124.86(11)
O3A C26A C7A 124.65(11)
O4A C26A C7A 110.49(10)
O4A C27A H27D 109.5
O4A C27A H27F 109.5
H27D C27A H27F 109.5
O4A C27A H27G 109.5
H27D C27A H27G 109.5
H27F C27A H27G 109.5
O5A C28A O6A 124.59(12)
O5A C28A C7A 123.03(12)
O6A C28A C7A 112.37(10)
O6A C29A H29G 109.5
O6A C29A H29D 109.5
H29G C29A H29D 109.5
O6A C29A H29E 109.5
H29G C29A H29E 109.5
H29D C29A H29E 109.5

loop_
_geom_bond_atom_site_label_1
_geom_bond_atom_site_label_2
_geom_bond_distance
N1 O1 1.3981(13)
N1 O2 1.4761(13)
N1 C4 1.4854(15)
O1 C1 1.4754(15)
O2 C5 1.4400(14)
O3 C26 1.2078(15)
O4 C26 1.3351(15)
O4 C27 1.4490(15)
O5 C28 1.1994(16)
O6 C28 1.3329(15)
O6 C29 1.4504(16)
C1 C8 1.5115(16)
C1 C2 1.5179(17)
C1 H1A 1.0000
C2 C3 1.5549(16)
C2 H2A 0.9900
C2 H2B 0.9900
C3 C14 1.5226(17)
C3 C4 1.5489(16)
C3 H3A 1.0000
C4 C7 1.5558(16)
C4 H4A 1.0000
C5 C20 1.5144(17)
C5 C6 1.5259(16)
C5 H5A 1.0000
C6 C7 1.5401(16)
C6 H6A 0.9900
C6 H6B 0.9900
C7 C28 1.5412(17)
C7 C26 1.5473(17)
C8 C9 1.3873(18)
C8 C13 1.3957(17)
C9 C10 1.3984(18)
C9 H9A 0.9500
C10 C11 1.3872(19)
C10 H10A 0.9500
C11 C12 1.386(2)
C11 H11A 0.9500
C12 C13 1.3939(18)
C12 H12A 0.9500
C13 H13A 0.9500
C14 C19 1.3959(17)
C14 C15 1.4005(17)
C15 C16 1.3948(18)
C15 H15A 0.9500
C16 C17 1.3868(19)
C16 H16A 0.9500
C17 C18 1.3868(19)
C17 H17A 0.9500
C18 C19 1.3923(18)
C18 H18A 0.9500
C19 H19A 0.9500
C20 C25 1.3860(18)
C20 C21 1.3999(17)
C21 C22 1.3879(18)
C21 H21A 0.9500
C22 C23 1.390(2)
C22 H22A 0.9500
C23 C24 1.3876(19)
C23 H23A 0.9500
C24 C25 1.3958(18)
C24 H24A 0.9500
C25 H25A 0.9500
C27 H27A 0.9800
C27 H27B 0.9800
C27 H27C 0.9800
C29 H29A 0.9800
C29 H29B 0.9800
C29 H29C 0.9800
N1A O1A 1.3939(13)
N1A O2A 1.4740(13)
N1A C4A 1.4781(15)
O1A C1A 1.4775(15)
O2A C5A 1.4392(15)
O3A C26A 1.2023(15)
O4A C26A 1.3338(15)
O4A C27A 1.4510(15)
O5A C28A 1.2027(16)
O6A C28A 1.3360(15)
O6A C29A 1.4479(15)
C1A C8A 1.5123(17)
C1A C2A 1.5218(17)
C1A H1AA 1.0000
C2A C3A 1.5570(16)
C2A H2AA 0.9900
C2A H2AB 0.9900
C3A C14A 1.5200(17)
C3A C4A 1.5528(16)
C3A H3AA 1.0000
C4A C7A 1.5530(17)
C4A H4AA 1.0000
C5A C20A 1.5111(17)
C5A C6A 1.5350(17)
C5A H5AA 1.0000
C6A C7A 1.5431(16)
C6A H6AA 0.9900
C6A H6AB 0.9900
C7A C26A 1.5407(17)
C7A C28A 1.5526(17)
C8A C9A 1.3871(18)
C8A C13A 1.3976(18)
C9A C10A 1.3976(18)
C9A H9AA 0.9500
C10A C11A 1.3883(19)
C10A H10B 0.9500
C11A C12A 1.3882(19)
C11A H11B 0.9500
C12A C13A 1.3909(18)
C12A H12B 0.9500
C13A H13B 0.9500
C14A C15A 1.3965(17)
C14A C19A 1.3994(17)
C15A C16A 1.3935(18)
C15A H15B 0.9500
C16A C17A 1.389(2)
C16A H16B 0.9500
C17A C18A 1.3924(19)
C17A H17B 0.9500
C18A C19A 1.3902(18)
C18A H18B 0.9500
C19A H19B 0.9500
C20A C25A 1.3881(18)
C20A C21A 1.3953(18)
C21A C22A 1.3912(19)
C21A H21B 0.9500
C22A C23A 1.386(2)
C22A H22B 0.9500
C23A C24A 1.385(2)
C23A H23B 0.9500
C24A C25A 1.3922(19)
C24A H24B 0.9500
C25A H25B 0.9500
C27A H27D 0.9800
C27A H27F 0.9800
C27A H27G 0.9800
C29A H29G 0.9800
C29A H29D 0.9800
C29A H29E 0.9800

loop_
_geom_torsion_atom_site_label_1
_geom_torsion_atom_site_label_2
_geom_torsion_atom_site_label_3
_geom_torsion_atom_site_label_4
_geom_torsion
O2 N1 O1 C1 -79.88(11)
C4 N1 O1 C1 35.33(13)
O1 N1 O2 C5 -162.40(8)
C4 N1 O2 C5 78.67(10)
N1 O1 C1 C8 146.67(10)
N1 O1 C1 C2 22.46(13)
O1 C1 C2 C3 -58.83(13)
C8 C1 C2 C3 -178.22(10)
C1 C2 C3 C14 -90.95(12)
C1 C2 C3 C4 34.19(13)
O1 N1 C4 C3 -59.83(13)
O2 N1 C4 C3 54.53(12)
O1 N1 C4 C7 174.01(9)
O2 N1 C4 C7 -71.64(10)
C14 C3 C4 N1 144.46(10)
C2 C3 C4 N1 21.98(14)
C14 C3 C4 C7 -95.92(12)
C2 C3 C4 C7 141.60(10)
N1 O2 C5 C20 167.91(9)
N1 O2 C5 C6 -67.08(11)
O2 C5 C6 C7 54.75(13)
C20 C5 C6 C7 173.62(10)
C5 C6 C7 C28 -171.91(10)
C5 C6 C7 C26 71.19(12)
C5 C6 C7 C4 -50.40(13)
N1 C4 C7 C6 57.92(12)
C3 C4 C7 C6 -67.62(13)
N1 C4 C7 C28 178.60(9)
C3 C4 C7 C28 53.06(13)
N1 C4 C7 C26 -63.11(11)
C3 C4 C7 C26 171.35(10)
O1 C1 C8 C9 112.89(12)
C2 C1 C8 C9 -124.30(13)
O1 C1 C8 C13 -67.52(14)
C2 C1 C8 C13 55.28(16)
C13 C8 C9 C10 -1.00(19)
C1 C8 C9 C10 178.59(12)
C8 C9 C10 C11 0.6(2)
C9 C10 C11 C12 0.1(2)
C10 C11 C12 C13 -0.4(2)
C11 C12 C13 C8 0.0(2)
C9 C8 C13 C12 0.7(2)
C1 C8 C13 C12 -178.88(12)
C4 C3 C14 C19 -38.84(16)
C2 C3 C14 C19 83.54(14)
C4 C3 C14 C15 147.01(11)
C2 C3 C14 C15 -90.61(13)
C19 C14 C15 C16 -1.30(18)
C3 C14 C15 C16 173.20(11)
C14 C15 C16 C17 0.8(2)
C15 C16 C17 C18 0.3(2)
C16 C17 C18 C19 -0.9(2)
C17 C18 C19 C14 0.4(2)
C15 C14 C19 C18 0.69(18)
C3 C14 C19 C18 -173.47(12)
O2 C5 C20 C25 120.29(12)
C6 C5 C20 C25 -0.44(17)
O2 C5 C20 C21 -59.92(14)
C6 C5 C20 C21 179.34(11)
C25 C20 C21 C22 -0.11(19)
C5 C20 C21 C22 -179.91(11)
C20 C21 C22 C23 -0.2(2)
C21 C22 C23 C24 0.4(2)
C22 C23 C24 C25 -0.3(2)
C21 C20 C25 C24 0.25(19)
C5 C20 C25 C24 -179.96(12)
C23 C24 C25 C20 -0.1(2)
C27 O4 C26 O3 1.76(17)
C27 O4 C26 C7 -177.07(10)
C6 C7 C26 O3 26.73(16)
C28 C7 C26 O3 -91.32(14)
C4 C7 C26 O3 148.43(12)
C6 C7 C26 O4 -154.43(10)
C28 C7 C26 O4 87.52(12)
C4 C7 C26 O4 -32.73(13)
C29 O6 C28 O5 0.48(19)
C29 O6 C28 C7 179.84(11)
C6 C7 C28 O5 1.19(17)
C26 C7 C28 O5 119.46(14)
C4 C7 C28 O5 -120.36(14)
C6 C7 C28 O6 -178.17(10)
C26 C7 C28 O6 -59.91(13)
C4 C7 C28 O6 60.28(13)
O2A N1A O1A C1A 72.33(11)
C4A N1A O1A C1A -42.80(13)
O1A N1A O2A C5A 163.93(9)
C4A N1A O2A C5A -77.95(10)
N1A O1A C1A C8A -136.60(10)
N1A O1A C1A C2A -11.62(14)
O1A C1A C2A C3A 50.09(14)
C8A C1A C2A C3A 169.12(10)
C1A C2A C3A C14A 94.03(12)
C1A C2A C3A C4A -31.70(14)
O1A N1A C4A C3A 60.73(12)
O2A N1A C4A C3A -53.29(12)
O1A N1A C4A C7A -173.56(9)
O2A N1A C4A C7A 72.42(10)
C14A C3A C4A N1A -146.75(10)
C2A C3A C4A N1A -21.31(14)
C14A C3A C4A C7A 94.04(12)
C2A C3A C4A C7A -140.52(10)
N1A O2A C5A C20A -171.76(9)
N1A O2A C5A C6A 64.71(11)
O2A C5A C6A C7A -52.59(13)
C20A C5A C6A C7A -170.73(10)
C5A C6A C7A C26A 171.88(10)
C5A C6A C7A C28A -71.74(12)
C5A C6A C7A C4A 49.87(13)
N1A C4A C7A C26A 179.08(9)
C3A C4A C7A C26A -55.69(13)
N1A C4A C7A C6A -58.78(12)
C3A C4A C7A C6A 66.45(13)
N1A C4A C7A C28A 61.79(12)
C3A C4A C7A C28A -172.98(10)
O1A C1A C8A C9A -106.98(13)
C2A C1A C8A C9A 129.16(13)
O1A C1A C8A C13A 67.79(14)
C2A C1A C8A C13A -56.07(16)
C13A C8A C9A C10A -0.4(2)
C1A C8A C9A C10A 174.42(12)
C8A C9A C10A C11A -0.2(2)
C9A C10A C11A C12A 0.8(2)
C10A C11A C12A C13A -0.9(2)
C11A C12A C13A C8A 0.4(2)
C9A C8A C13A C12A 0.3(2)
C1A C8A C13A C12A -174.51(12)
C4A C3A C14A C15A -127.74(12)
C2A C3A C14A C15A 107.88(13)
C4A C3A C14A C19A 53.91(15)
C2A C3A C14A C19A -70.47(15)
C19A C14A C15A C16A 0.25(19)
C3A C14A C15A C16A -178.16(12)
C14A C15A C16A C17A -0.2(2)
C15A C16A C17A C18A 0.1(2)
C16A C17A C18A C19A -0.1(2)
C17A C18A C19A C14A 0.2(2)
C15A C14A C19A C18A -0.29(19)
C3A C14A C19A C18A 178.08(12)
O2A C5A C20A C25A 126.39(12)
C6A C5A C20A C25A -113.15(13)
O2A C5A C20A C21A -51.30(15)
C6A C5A C20A C21A 69.16(15)
C25A C20A C21A C22A 0.4(2)
C5A C20A C21A C22A 178.08(13)
C20A C21A C22A C23A 0.6(2)
C21A C22A C23A C24A -1.0(2)
C22A C23A C24A C25A 0.5(2)
C21A C20A C25A C24A -0.9(2)
C5A C20A C25A C24A -178.63(12)
C23A C24A C25A C20A 0.5(2)
C27A O4A C26A O3A -3.25(18)
C27A O4A C26A C7A 176.98(10)
C6A C7A C26A O3A 5.88(17)
C28A C7A C26A O3A -112.06(13)
C4A C7A C26A O3A 128.02(13)
C6A C7A C26A O4A -174.35(10)
C28A C7A C26A O4A 67.71(12)
C4A C7A C26A O4A -52.21(13)
C29A O6A C28A O5A -1.20(18)
C29A O6A C28A C7A 177.30(10)
C26A C7A C28A O5A 91.63(14)
C6A C7A C28A O5A -27.30(16)
C4A C7A C28A O5A -148.77(12)
C26A C7A C28A O6A -86.90(12)
C6A C7A C28A O6A 154.17(10)
C4A C7A C28A O6A 32.70(13)
